data_7708079
loop_
_publ_author_name
'Zhu, Li'
'Dong, Yubao'
'Yin, Bing'
'Ma, Pengtao'
'Li, Dongfeng'

_publ_section_title
;
 Improving the single-molecule magnet properties of two pentagonal
 bipyramidal Dy<sup>3+</sup> compounds by the introduction of both
 electron-withdrawing and -donating groups.
;
_journal_issue 36
_journal_name_full 'Dalton transactions (Cambridge, England : 2003)'
_journal_page_first 12607
_journal_page_last 12618
_journal_paper_doi 10.1039/d1dt00964h
_journal_volume 50
_journal_year 2021
_chemical_formula_moiety 'C30 H30 Cl F2 N4 O2 Y'
_chemical_formula_sum 'C30 H30 Cl F2 N4 O2 Y'
_chemical_formula_weight 640.94
_space_group_crystal_system monoclinic
_space_group_IT_number 14
_space_group_name_Hall '-P 2yn'
_space_group_name_H-M_alt 'P 1 21/n 1'
_atom_sites_solution_hydrogens geom
_atom_sites_solution_primary dual
_audit_creation_date 2021-06-23
_audit_creation_method
;
Olex2 1.3-alpha
(compiled 2019.07.11 svn.r3635 for OlexSys, GUI svn.r5848)
;
_audit_update_record
;
2021-06-25 deposited with the CCDC.	2021-08-02 downloaded from the CCDC.
;
_cell_angle_alpha 90
_cell_angle_beta 91.093(2)
_cell_angle_gamma 90
_cell_formula_units_Z 4
_cell_length_a 8.6179(13)
_cell_length_b 18.254(3)
_cell_length_c 17.868(3)
_cell_measurement_reflns_used 6710
_cell_measurement_temperature 296.15
_cell_measurement_theta_max 24.98
_cell_measurement_theta_min 2.23
_cell_volume 2810.3(8)
_computing_cell_refinement 'SAINT v7.68A (Bruker, 2009)'
_computing_data_reduction 'SAINT v7.68A (Bruker, 2009)'
_computing_molecular_graphics 'Olex2 1.3-alpha (Dolomanov et al., 2009)'
_computing_publication_material 'Olex2 1.3-alpha (Dolomanov et al., 2009)'
_computing_structure_refinement 'ShelXL 2018/3 (Sheldrick, 2015)'
_computing_structure_solution 'ShelXT 2018/3 (Sheldrick, 2015)'
_diffrn_ambient_temperature 296.15
_diffrn_measured_fraction_theta_full 0.996
_diffrn_measured_fraction_theta_max 0.996
_diffrn_measurement_device_type 'Bruker APEX-II CCD'
_diffrn_measurement_method '\f and \w scans'
_diffrn_radiation_monochromator graphite
_diffrn_radiation_type MoK\a
_diffrn_radiation_wavelength 0.71073
_diffrn_reflns_av_R_equivalents 0.0437
_diffrn_reflns_av_unetI/netI 0.0402
_diffrn_reflns_Laue_measured_fraction_full 0.996
_diffrn_reflns_Laue_measured_fraction_max 0.996
_diffrn_reflns_limit_h_max 10
_diffrn_reflns_limit_h_min -10
_diffrn_reflns_limit_k_max 21
_diffrn_reflns_limit_k_min -20
_diffrn_reflns_limit_l_max 21
_diffrn_reflns_limit_l_min -21
_diffrn_reflns_number 19332
_diffrn_reflns_point_group_measured_fraction_full 0.996
_diffrn_reflns_point_group_measured_fraction_max 0.996
_diffrn_reflns_theta_full 25.041
_diffrn_reflns_theta_max 25.041
_diffrn_reflns_theta_min 1.595
_diffrn_standards_number 0
_exptl_absorpt_coefficient_mu 2.219
_exptl_absorpt_correction_T_max 0.7452
_exptl_absorpt_correction_T_min 0.4740
_exptl_absorpt_correction_type multi-scan
_exptl_absorpt_process_details
;
SADABS-2008/1 (Bruker,2008) was used for absorption correction.
wR2(int) was 0.1115 before and 0.0560 after correction.
The Ratio of minimum to maximum transmission is 0.6361.
The \l/2 correction factor is 0.0015.
;
_exptl_crystal_colour colourless
_exptl_crystal_colour_primary colourless
_exptl_crystal_density_diffrn 1.515
_exptl_crystal_description block
_exptl_crystal_F_000 1312
_exptl_crystal_size_max 0.35
_exptl_crystal_size_mid 0.26
_exptl_crystal_size_min 0.1
_refine_diff_density_max 0.348
_refine_diff_density_min -0.440
_refine_diff_density_rms 0.071
_refine_ls_extinction_method none
_refine_ls_goodness_of_fit_ref 1.020
_refine_ls_hydrogen_treatment constr
_refine_ls_matrix_type full
_refine_ls_number_parameters 363
_refine_ls_number_reflns 4955
_refine_ls_number_restraints 0
_refine_ls_restrained_S_all 1.020
_refine_ls_R_factor_all 0.0437
_refine_ls_R_factor_gt 0.0306
_refine_ls_shift/su_max 0.002
_refine_ls_shift/su_mean 0.000
_refine_ls_structure_factor_coef Fsqd
_refine_ls_weighting_details 'w=1/[\s^2^(Fo^2^)+(0.0441P)^2^+0.8935P] where P=(Fo^2^+2Fc^2^)/3'
_refine_ls_weighting_scheme calc
_refine_ls_wR_factor_gt 0.0774
_refine_ls_wR_factor_ref 0.0827
_reflns_Friedel_coverage 0.000
_reflns_number_gt 4085
_reflns_number_total 4955
_reflns_threshold_expression 'I > 2\s(I)'
_cod_data_source_file d1dt00964h2.cif
_cod_data_source_block 3_YCl3
_cod_depositor_comments 'Adding full bibliography for 7708078--7708081.cif.'
_cod_original_cell_volume 2810.4(7)
_cod_database_code 7708079
_shelx_shelxl_version_number 2018/3
_shelx_space_group_comment
;
The symmetry employed for this shelxl refinement is uniquely defined
by the following loop, which should always be used as a source of
symmetry information in preference to the above space-group names.
They are only intended as comments.
;
_shelx_estimated_absorpt_t_max 0.809
_shelx_estimated_absorpt_t_min 0.511
_olex2_refinement_description
;
1. Fixed Uiso
 At 1.2 times of:
  All C(H) groups, All C(H,H) groups
 At 1.5 times of:
  All C(H,H,H) groups
2.a Secondary CH2 refined with riding coordinates:
 C6(H6A,H6B), C7(H7A,H7B), C8(H8A,H8B), C9(H9A,H9B), C15(H15A,H15B), C23(H23A,
 H23B)
2.b Aromatic/amide H refined with riding coordinates:
 C1(H1), C3(H3), C4(H4), C11(H11), C12(H12), C14(H14), C17(H17), C20(H20),
 C21(H21), C25(H25), C28(H28), C29(H29)
2.c Idealised Me refined as rotating group:
 C19(H19A,H19B,H19C), C27(H27A,H27B,H27C)
;
_olex2_submission_special_instructions 'No special instructions were received'

loop_
_space_group_symop_operation_xyz
'x, y, z'
'-x+1/2, y+1/2, -z+1/2'
'-x, -y, -z'
'x-1/2, -y-1/2, z-1/2'

loop_
_atom_site_label
_atom_site_type_symbol
_atom_site_fract_x
_atom_site_fract_y
_atom_site_fract_z
_atom_site_U_iso_or_equiv
_atom_site_adp_type
_atom_site_occupancy
_atom_site_site_symmetry_order
_atom_site_calc_flag
_atom_site_refinement_flags_posn
_atom_site_refinement_flags_adp
_atom_site_refinement_flags_occupancy
_atom_site_disorder_assembly
_atom_site_disorder_group
Y1 Y 0.52008(3) 0.76786(2) 0.52013(2) 0.02564(9) Uani 1 1 d . . . . .
Cl1 Cl 0.51029(9) 0.78006(5) 0.66747(4) 0.0538(2) Uani 1 1 d . . . . .
F1 F -0.0297(2) 0.66809(11) 0.67773(9) 0.0588(5) Uani 1 1 d . . . . .
F2 F 1.0681(2) 0.86836(12) 0.68336(10) 0.0673(6) Uani 1 1 d . . . . .
O1 O 0.4088(2) 0.86852(10) 0.48549(9) 0.0359(4) Uani 1 1 d . . . . .
O2 O 0.6425(2) 0.66569(10) 0.50923(9) 0.0331(4) Uani 1 1 d . . . . .
N1 N 0.2674(2) 0.69657(12) 0.54371(11) 0.0300(5) Uani 1 1 d . . . . .
N2 N 0.3643(2) 0.72997(11) 0.40140(11) 0.0260(4) Uani 1 1 d . . . . .
N3 N 0.6834(2) 0.78740(11) 0.40173(11) 0.0262(5) Uani 1 1 d . . . . .
N4 N 0.7759(2) 0.83495(12) 0.54284(11) 0.0312(5) Uani 1 1 d . . . . .
C1 C 0.1858(3) 0.69943(15) 0.60699(14) 0.0340(6) Uani 1 1 d . . . . .
H1 H 0.221647 0.728223 0.646634 0.041 Uiso 1 1 calc R U . . .
C2 C 0.0514(3) 0.66082(16) 0.61406(14) 0.0363(6) Uani 1 1 d . . . . .
C3 C -0.0047(3) 0.61570(16) 0.55903(15) 0.0390(7) Uani 1 1 d . . . . .
H3 H -0.094759 0.588374 0.564951 0.047 Uiso 1 1 calc R U . . .
C4 C 0.0797(3) 0.61278(14) 0.49374(14) 0.0326(6) Uani 1 1 d . . . . .
H4 H 0.046898 0.582829 0.454425 0.039 Uiso 1 1 calc R U . . .
C5 C 0.2120(3) 0.65425(13) 0.48727(13) 0.0272(5) Uani 1 1 d . . . . .
C6 C 0.3022(3) 0.65604(14) 0.41595(14) 0.0305(6) Uani 1 1 d . . . . .
H6A H 0.387363 0.621388 0.419570 0.037 Uiso 1 1 calc R U . . .
H6B H 0.235140 0.641282 0.374425 0.037 Uiso 1 1 calc R U . . .
C7 C 0.4615(3) 0.72715(15) 0.33345(13) 0.0325(6) Uani 1 1 d . . . . .
H7A H 0.394889 0.732443 0.289409 0.039 Uiso 1 1 calc R U . . .
H7B H 0.511018 0.679518 0.330876 0.039 Uiso 1 1 calc R U . . .
C8 C 0.5856(3) 0.78618(15) 0.33234(13) 0.0325(6) Uani 1 1 d . . . . .
H8A H 0.651530 0.778126 0.289718 0.039 Uiso 1 1 calc R U . . .
H8B H 0.536121 0.833556 0.325961 0.039 Uiso 1 1 calc R U . . .
C9 C 0.7532(3) 0.86129(14) 0.41040(14) 0.0334(6) Uani 1 1 d . . . . .
H9A H 0.671893 0.898023 0.408105 0.040 Uiso 1 1 calc R U . . .
H9B H 0.823241 0.870351 0.369566 0.040 Uiso 1 1 calc R U . . .
C10 C 0.8406(3) 0.86766(13) 0.48365(14) 0.0294(6) Uani 1 1 d . . . . .
C11 C 0.9822(3) 0.90332(15) 0.48936(15) 0.0356(6) Uani 1 1 d . . . . .
H11 H 1.022886 0.926539 0.447772 0.043 Uiso 1 1 calc R U . . .
C12 C 1.0627(3) 0.90438(16) 0.55669(17) 0.0430(7) Uani 1 1 d . . . . .
H12 H 1.158576 0.927391 0.561693 0.052 Uiso 1 1 calc R U . . .
C13 C 0.9952(3) 0.87006(16) 0.61588(16) 0.0417(7) Uani 1 1 d . . . . .
C14 C 0.8535(3) 0.83644(15) 0.60842(14) 0.0367(6) Uani 1 1 d . . . . .
H14 H 0.810278 0.814132 0.649916 0.044 Uiso 1 1 calc R U . . .
C15 C 0.2284(3) 0.78001(14) 0.38826(14) 0.0316(6) Uani 1 1 d . . . . .
H15A H 0.165917 0.760368 0.347236 0.038 Uiso 1 1 calc R U . . .
H15B H 0.165093 0.779291 0.432561 0.038 Uiso 1 1 calc R U . . .
C16 C 0.2664(3) 0.85787(14) 0.37068(14) 0.0307(6) Uani 1 1 d . . . . .
C17 C 0.2136(3) 0.88932(16) 0.30431(15) 0.0392(7) Uani 1 1 d . . . . .
H17 H 0.157287 0.860818 0.270262 0.047 Uiso 1 1 calc R U . . .
C18 C 0.2424(4) 0.96226(17) 0.28731(17) 0.0475(8) Uani 1 1 d . . . . .
C19 C 0.1880(5) 0.9946(2) 0.2133(2) 0.0825(13) Uani 1 1 d . . . . .
H19A H 0.136146 0.957546 0.184103 0.124 Uiso 1 1 calc R U . . .
H19B H 0.275782 1.012589 0.186632 0.124 Uiso 1 1 calc R U . . .
H19C H 0.117529 1.034234 0.222391 0.124 Uiso 1 1 calc R U . . .
C20 C 0.3244(4) 1.00330(16) 0.33978(18) 0.0506(8) Uani 1 1 d . . . . .
H20 H 0.344384 1.052380 0.329883 0.061 Uiso 1 1 calc R U . . .
C21 C 0.3773(3) 0.97328(16) 0.40649(17) 0.0431(7) Uani 1 1 d . . . . .
H21 H 0.430464 1.002700 0.440858 0.052 Uiso 1 1 calc R U . . .
C22 C 0.3524(3) 0.89987(15) 0.42317(14) 0.0339(6) Uani 1 1 d . . . . .
C23 C 0.8135(3) 0.73345(14) 0.39566(15) 0.0301(6) Uani 1 1 d . . . . .
H23A H 0.871388 0.744942 0.351128 0.036 Uiso 1 1 calc R U . . .
H23B H 0.883206 0.740051 0.438415 0.036 Uiso 1 1 calc R U . . .
C24 C 0.7672(3) 0.65462(14) 0.39208(13) 0.0280(5) Uani 1 1 d . . . . .
C25 C 0.8041(3) 0.61089(15) 0.33107(14) 0.0358(6) Uani 1 1 d . . . . .
H25 H 0.854500 0.631995 0.290870 0.043 Uiso 1 1 calc R U . . .
C26 C 0.7680(3) 0.53657(16) 0.32837(16) 0.0430(7) Uani 1 1 d . . . . .
C27 C 0.8019(5) 0.49140(19) 0.26009(18) 0.0718(11) Uani 1 1 d . . . . .
H27A H 0.838394 0.522764 0.221049 0.108 Uiso 1 1 calc R U . . .
H27B H 0.708938 0.466966 0.243335 0.108 Uiso 1 1 calc R U . . .
H27C H 0.880080 0.455653 0.272353 0.108 Uiso 1 1 calc R U . . .
C28 C 0.6981(3) 0.50659(15) 0.39031(16) 0.0437(7) Uani 1 1 d . . . . .
H28 H 0.675452 0.456771 0.390555 0.052 Uiso 1 1 calc R U . . .
C29 C 0.6607(3) 0.54856(15) 0.45195(15) 0.0367(6) Uani 1 1 d . . . . .
H29 H 0.616320 0.526330 0.493207 0.044 Uiso 1 1 calc R U . . .
C30 C 0.6889(3) 0.62393(14) 0.45285(13) 0.0293(6) Uani 1 1 d . . . . .

loop_
_atom_site_aniso_label
_atom_site_aniso_U_11
_atom_site_aniso_U_22
_atom_site_aniso_U_33
_atom_site_aniso_U_23
_atom_site_aniso_U_13
_atom_site_aniso_U_12
Y1 0.02478(14) 0.03136(15) 0.02082(13) -0.00081(10) 0.00173(9) -0.00022(11)
Cl1 0.0480(4) 0.0878(6) 0.0259(3) -0.0109(3) 0.0053(3) -0.0182(4)
F1 0.0472(10) 0.0943(15) 0.0353(9) -0.0014(9) 0.0144(8) -0.0152(10)
F2 0.0545(12) 0.0996(16) 0.0471(11) -0.0034(10) -0.0181(9) -0.0201(11)
O1 0.0396(11) 0.0339(10) 0.0339(10) -0.0014(8) -0.0039(8) 0.0047(9)
O2 0.0371(10) 0.0337(10) 0.0287(9) 0.0040(8) 0.0082(8) 0.0055(8)
N1 0.0303(12) 0.0322(12) 0.0274(11) -0.0018(9) 0.0022(9) -0.0009(10)
N2 0.0234(10) 0.0313(12) 0.0233(10) -0.0020(8) 0.0026(8) 0.0051(9)
N3 0.0246(11) 0.0301(12) 0.0242(10) 0.0041(8) 0.0025(8) 0.0015(9)
N4 0.0319(12) 0.0321(12) 0.0297(11) 0.0018(9) 0.0006(9) -0.0024(10)
C1 0.0333(15) 0.0415(16) 0.0272(13) -0.0011(12) 0.0025(11) -0.0015(13)
C2 0.0336(15) 0.0497(17) 0.0256(13) 0.0071(12) 0.0041(11) -0.0029(13)
C3 0.0304(14) 0.0466(18) 0.0398(16) 0.0131(13) -0.0055(12) -0.0084(13)
C4 0.0317(14) 0.0321(15) 0.0338(14) 0.0029(11) -0.0046(11) -0.0017(12)
C5 0.0287(13) 0.0244(13) 0.0282(13) 0.0020(10) -0.0032(10) 0.0019(11)
C6 0.0299(14) 0.0319(15) 0.0299(13) -0.0064(11) 0.0007(11) 0.0012(11)
C7 0.0269(13) 0.0495(17) 0.0211(12) -0.0041(11) 0.0012(10) 0.0017(12)
C8 0.0285(14) 0.0492(17) 0.0200(12) 0.0054(11) 0.0042(10) 0.0045(12)
C9 0.0337(14) 0.0318(15) 0.0347(14) 0.0086(11) 0.0039(11) -0.0010(12)
C10 0.0314(14) 0.0217(13) 0.0353(14) -0.0015(11) 0.0046(11) 0.0028(11)
C11 0.0368(15) 0.0275(14) 0.0428(16) -0.0037(12) 0.0107(12) -0.0041(12)
C12 0.0331(15) 0.0415(17) 0.0544(19) -0.0121(14) 0.0038(14) -0.0096(13)
C13 0.0371(16) 0.0484(18) 0.0395(16) -0.0082(13) -0.0048(13) -0.0031(14)
C14 0.0403(16) 0.0397(16) 0.0301(14) 0.0011(12) -0.0011(12) -0.0030(13)
C15 0.0235(13) 0.0418(17) 0.0294(13) -0.0016(11) -0.0002(10) 0.0020(11)
C16 0.0262(13) 0.0349(15) 0.0313(14) 0.0029(11) 0.0047(11) 0.0089(11)
C17 0.0331(15) 0.0478(18) 0.0368(15) 0.0015(13) 0.0012(12) 0.0123(13)
C18 0.0507(18) 0.0445(19) 0.0473(18) 0.0137(14) 0.0033(14) 0.0136(15)
C19 0.105(3) 0.077(3) 0.066(2) 0.033(2) -0.011(2) 0.015(2)
C20 0.055(2) 0.0342(17) 0.063(2) 0.0112(15) 0.0079(16) 0.0111(15)
C21 0.0434(17) 0.0337(16) 0.0522(18) -0.0030(13) 0.0027(14) 0.0050(13)
C22 0.0301(14) 0.0381(16) 0.0338(14) 0.0002(12) 0.0052(11) 0.0089(12)
C23 0.0219(12) 0.0365(15) 0.0319(14) 0.0024(11) 0.0036(10) 0.0007(11)
C24 0.0232(12) 0.0306(14) 0.0300(13) 0.0011(11) -0.0004(10) 0.0042(11)
C25 0.0328(14) 0.0426(17) 0.0319(14) -0.0003(12) 0.0025(11) 0.0101(12)
C26 0.0473(18) 0.0394(18) 0.0419(16) -0.0078(13) -0.0048(14) 0.0127(14)
C27 0.102(3) 0.057(2) 0.056(2) -0.0187(18) 0.003(2) 0.021(2)
C28 0.0469(18) 0.0277(16) 0.0563(19) -0.0019(13) -0.0100(14) 0.0063(13)
C29 0.0309(15) 0.0364(16) 0.0427(16) 0.0070(12) -0.0014(12) 0.0008(12)
C30 0.0253(13) 0.0326(15) 0.0298(13) 0.0042(11) -0.0034(10) 0.0046(11)

loop_
_atom_type_symbol
_atom_type_description
_atom_type_scat_dispersion_real
_atom_type_scat_dispersion_imag
_atom_type_scat_source
C C 0.0033 0.0016 'International Tables Vol C Tables 4.2.6.8 and 6.1.1.4'
H H 0.0000 0.0000 'International Tables Vol C Tables 4.2.6.8 and 6.1.1.4'
Cl Cl 0.1484 0.1585 'International Tables Vol C Tables 4.2.6.8 and 6.1.1.4'
F F 0.0171 0.0103 'International Tables Vol C Tables 4.2.6.8 and 6.1.1.4'
N N 0.0061 0.0033 'International Tables Vol C Tables 4.2.6.8 and 6.1.1.4'
O O 0.0106 0.0060 'International Tables Vol C Tables 4.2.6.8 and 6.1.1.4'
Y Y -2.7962 3.5667 'International Tables Vol C Tables 4.2.6.8 and 6.1.1.4'

loop_
_geom_angle_atom_site_label_1
_geom_angle_atom_site_label_2
_geom_angle_atom_site_label_3
_geom_angle
_geom_angle_site_symmetry_1
_geom_angle_site_symmetry_3
_geom_angle_publ_flag
O1 Y1 Cl1 101.03(5) . . ?
O1 Y1 N1 96.00(7) . . ?
O1 Y1 N2 76.77(6) . . ?
O1 Y1 N3 83.91(7) . . ?
O1 Y1 N4 90.85(7) . . ?
O2 Y1 Cl1 100.83(5) . . ?
O2 Y1 O1 158.02(7) . . ?
O2 Y1 N1 89.69(7) . . ?
O2 Y1 N2 86.66(6) . . ?
O2 Y1 N3 76.71(6) . . ?
O2 Y1 N4 90.38(7) . . ?
N1 Y1 Cl1 80.61(5) . . ?
N1 Y1 N2 64.64(6) . . ?
N1 Y1 N3 132.64(6) . . ?
N2 Y1 Cl1 144.49(5) . . ?
N2 Y1 N3 69.38(6) . . ?
N3 Y1 Cl1 146.12(5) . . ?
N4 Y1 Cl1 81.08(5) . . ?
N4 Y1 N1 161.37(6) . . ?
N4 Y1 N2 133.96(7) . . ?
N4 Y1 N3 65.25(6) . . ?
C22 O1 Y1 139.19(16) . . ?
C30 O2 Y1 136.00(15) . . ?
C1 N1 Y1 125.08(17) . . ?
C1 N1 C5 117.9(2) . . ?
C5 N1 Y1 117.02(16) . . ?
C6 N2 Y1 106.52(14) . . ?
C6 N2 C7 108.86(19) . . ?
C6 N2 C15 107.45(19) . . ?
C7 N2 Y1 112.78(14) . . ?
C7 N2 C15 110.07(19) . . ?
C15 N2 Y1 110.94(14) . . ?
C8 N3 Y1 111.78(14) . . ?
C8 N3 C23 110.08(19) . . ?
C9 N3 Y1 105.40(14) . . ?
C9 N3 C8 108.84(19) . . ?
C9 N3 C23 107.64(19) . . ?
C23 N3 Y1 112.84(14) . . ?
C10 N4 Y1 117.31(16) . . ?
C14 N4 Y1 124.45(17) . . ?
C14 N4 C10 118.1(2) . . ?
N1 C1 C2 121.1(2) . . ?
F1 C2 C1 118.7(2) . . ?
F1 C2 C3 118.9(2) . . ?
C3 C2 C1 122.4(3) . . ?
C2 C3 C4 116.4(3) . . ?
C5 C4 C3 119.9(2) . . ?
N1 C5 C4 122.3(2) . . ?
N1 C5 C6 116.0(2) . . ?
C4 C5 C6 121.7(2) . . ?
N2 C6 C5 111.3(2) . . ?
N2 C7 C8 113.2(2) . . ?
N3 C8 C7 112.8(2) . . ?
N3 C9 C10 110.9(2) . . ?
N4 C10 C9 116.2(2) . . ?
N4 C10 C11 121.9(2) . . ?
C11 C10 C9 121.8(2) . . ?
C12 C11 C10 119.9(3) . . ?
C13 C12 C11 117.0(3) . . ?
F2 C13 C12 120.3(3) . . ?
F2 C13 C14 118.4(3) . . ?
C12 C13 C14 121.4(3) . . ?
N4 C14 C13 121.6(3) . . ?
C16 C15 N2 116.0(2) . . ?
C17 C16 C15 120.3(2) . . ?
C17 C16 C22 120.2(3) . . ?
C22 C16 C15 119.5(2) . . ?
C16 C17 C18 121.8(3) . . ?
C17 C18 C19 120.7(3) . . ?
C20 C18 C17 117.5(3) . . ?
C20 C18 C19 121.7(3) . . ?
C21 C20 C18 121.7(3) . . ?
C20 C21 C22 121.2(3) . . ?
O1 C22 C16 120.0(2) . . ?
O1 C22 C21 122.5(2) . . ?
C21 C22 C16 117.6(2) . . ?
C24 C23 N3 115.9(2) . . ?
C25 C24 C23 121.4(2) . . ?
C25 C24 C30 119.8(2) . . ?
C30 C24 C23 118.9(2) . . ?
C26 C25 C24 122.1(3) . . ?
C25 C26 C27 121.0(3) . . ?
C28 C26 C25 117.3(3) . . ?
C28 C26 C27 121.7(3) . . ?
C26 C28 C29 121.9(3) . . ?
C28 C29 C30 120.7(3) . . ?
O2 C30 C24 120.8(2) . . ?
O2 C30 C29 121.2(2) . . ?
C29 C30 C24 118.0(2) . . ?

loop_
_geom_bond_atom_site_label_1
_geom_bond_atom_site_label_2
_geom_bond_distance
_geom_bond_site_symmetry_2
_geom_bond_publ_flag
Y1 Cl1 2.6451(8) . ?
Y1 O1 2.1578(18) . ?
Y1 O2 2.1535(18) . ?
Y1 N1 2.578(2) . ?
Y1 N2 2.5834(19) . ?
Y1 N3 2.588(2) . ?
Y1 N4 2.548(2) . ?
F1 C2 1.353(3) . ?
F2 C13 1.349(3) . ?
O1 C22 1.335(3) . ?
O2 C30 1.331(3) . ?
N1 C1 1.344(3) . ?
N1 C5 1.350(3) . ?
N2 C6 1.476(3) . ?
N2 C7 1.489(3) . ?
N2 C15 1.500(3) . ?
N3 C8 1.486(3) . ?
N3 C9 1.484(3) . ?
N3 C23 1.498(3) . ?
N4 C10 1.345(3) . ?
N4 C14 1.339(3) . ?
C1 C2 1.364(4) . ?
C2 C3 1.364(4) . ?
C3 C4 1.388(4) . ?
C4 C5 1.375(4) . ?
C5 C6 1.506(3) . ?
C7 C8 1.519(4) . ?
C9 C10 1.502(3) . ?
C10 C11 1.385(4) . ?
C11 C12 1.377(4) . ?
C12 C13 1.368(4) . ?
C13 C14 1.371(4) . ?
C15 C16 1.493(4) . ?
C16 C17 1.387(3) . ?
C16 C22 1.411(4) . ?
C17 C18 1.389(4) . ?
C18 C19 1.514(4) . ?
C18 C20 1.383(4) . ?
C20 C21 1.381(4) . ?
C21 C22 1.390(4) . ?
C23 C24 1.494(3) . ?
C24 C25 1.393(4) . ?
C24 C30 1.406(4) . ?
C25 C26 1.392(4) . ?
C26 C27 1.506(4) . ?
C26 C28 1.383(4) . ?
C28 C29 1.385(4) . ?
C29 C30 1.397(4) . ?
